data_4339530
loop_
_publ_author_name
'Tobash, Paul H.'
'DiFilippo, Gary'
'Bobev, Svilen'
'Hur, Namjung'
'Thompson, Joe D.'
'Sarrao, John L.'

_publ_section_title
;
 Structure and properties of Gd3Ge4: the orthorhombic RE3Ge4 structures
 revisited (RE = Y, Tb-Tm).
;
_journal_issue 21
_journal_name_full 'Inorganic chemistry'
_journal_page_first 8690
_journal_page_last 8697
_journal_paper_doi 10.1021/ic7009034
_journal_volume 46
_journal_year 2007
_chemical_formula_moiety 4(Ge),3(Er)
_chemical_formula_sum 'Er3 Ge4'
_chemical_formula_weight 792.14
_chemical_name_systematic
; 
 ? 
;
_space_group_IT_number 63
_symmetry_cell_setting orthorhombic
_symmetry_space_group_name_Hall '-C 2c 2'
_symmetry_space_group_name_H-M 'C m c m'
_atom_sites_solution_primary direct
_atom_sites_solution_secondary difmap
_audit_creation_method SHELXL-97
_audit_update_record
;
2007-04-11 # Formatted by publCIF
;
_cell_angle_alpha 90.00
_cell_angle_beta 90.00
_cell_angle_gamma 90.00
_cell_formula_units_Z 4
_cell_length_a 4.0011(14)
_cell_length_b 10.521(4)
_cell_length_c 14.074(5)
_cell_measurement_reflns_used 354
_cell_measurement_temperature 120(2)
_cell_measurement_theta_max 26.37
_cell_measurement_theta_min 2.89
_cell_volume 592.5(4)
_computing_cell_refinement 'Bruker SMART'
_computing_data_collection 'Bruker SMART'
_computing_data_reduction 'Bruker SAINT'
_computing_molecular_graphics 'Bruker SHELXTL'
_computing_publication_material 'Bruker SHELXTL'
_computing_structure_refinement 'SHELXL-97 (Sheldrick, 1997)'
_computing_structure_solution 'SHELXS-97 (Sheldrick, 1990)'
_diffrn_ambient_temperature 120(2)
_diffrn_measured_fraction_theta_full 0.994
_diffrn_measured_fraction_theta_max 0.994
_diffrn_measurement_device_type 'CCD area detector'
_diffrn_measurement_method 'phi and omega scans'
_diffrn_radiation_monochromator graphite
_diffrn_radiation_source 'fine-focus sealed tube'
_diffrn_radiation_type MoK\a
_diffrn_radiation_wavelength 0.71073
_diffrn_reflns_av_R_equivalents 0.0760
_diffrn_reflns_av_sigmaI/netI 0.0400
_diffrn_reflns_limit_h_max 4
_diffrn_reflns_limit_h_min -4
_diffrn_reflns_limit_k_max 12
_diffrn_reflns_limit_k_min -12
_diffrn_reflns_limit_l_max 17
_diffrn_reflns_limit_l_min -17
_diffrn_reflns_number 2523
_diffrn_reflns_theta_full 26.37
_diffrn_reflns_theta_max 26.37
_diffrn_reflns_theta_min 2.89
_exptl_absorpt_coefficient_mu 61.860
_exptl_absorpt_correction_T_max 0.1577
_exptl_absorpt_correction_T_min 0.0691
_exptl_absorpt_correction_type multi-scan
_exptl_absorpt_process_details
; 
SADABS (Sheldrick, 2003)
;
_exptl_crystal_colour silver
_exptl_crystal_density_diffrn 8.881
_exptl_crystal_density_method 'not measured'
_exptl_crystal_description needle
_exptl_crystal_F_000 1328
_exptl_crystal_size_max 0.06
_exptl_crystal_size_mid 0.04
_exptl_crystal_size_min 0.03
_refine_diff_density_max 2.076
_refine_diff_density_min -2.407
_refine_diff_density_rms 0.423
_refine_ls_extinction_coef 0.00128(9)
_refine_ls_extinction_expression Fc^*^=kFc[1+0.001xFc^2^\l^3^/sin(2\q)]^-1/4^
_refine_ls_extinction_method SHELXL
_refine_ls_goodness_of_fit_ref 1.052
_refine_ls_matrix_type full
_refine_ls_number_parameters 28
_refine_ls_number_reflns 354
_refine_ls_number_restraints 0
_refine_ls_restrained_S_all 1.052
_refine_ls_R_factor_all 0.0320
_refine_ls_R_factor_gt 0.0252
_refine_ls_shift/su_max 0.000
_refine_ls_shift/su_mean 0.000
_refine_ls_structure_factor_coef Fsqd
_refine_ls_weighting_details 'calc w=1/[\s^2^(Fo^2^)+(0.0252P)^2^+0.0000P] where P=(Fo^2^+2Fc^2^)/3'
_refine_ls_weighting_scheme calc
_refine_ls_wR_factor_gt 0.0526
_refine_ls_wR_factor_ref 0.0544
_reflns_number_gt 312
_reflns_number_total 354
_reflns_threshold_expression >2sigma(I)
_cod_data_source_file ic7009034-file003.cif
_cod_data_source_block Er3Ge4
_cod_original_cell_volume 592.4(4)
_cod_database_code 4339530

loop_
_symmetry_equiv_pos_as_xyz
'x, y, z'
'-x, -y, z+1/2'
'-x, y, -z+1/2'
'x, -y, -z'
'x+1/2, y+1/2, z'
'-x+1/2, -y+1/2, z+1/2'
'-x+1/2, y+1/2, -z+1/2'
'x+1/2, -y+1/2, -z'
'-x, -y, -z'
'x, y, -z-1/2'
'x, -y, z-1/2'
'-x, y, z'
'-x+1/2, -y+1/2, -z'
'x+1/2, y+1/2, -z-1/2'
'x+1/2, -y+1/2, z-1/2'
'-x+1/2, y+1/2, z'

loop_
_atom_site_label
_atom_site_type_symbol
_atom_site_fract_x
_atom_site_fract_y
_atom_site_fract_z
_atom_site_U_iso_or_equiv
_atom_site_adp_type
_atom_site_occupancy
_atom_site_symmetry_multiplicity
_atom_site_calc_flag
_atom_site_refinement_flags
Er2 Er 0.0000 0.04631(9) 0.2500 0.0082(3) Uani 1 4 d S
Er1 Er 0.0000 0.33092(6) 0.09707(5) 0.0084(2) Uani 1 2 d S
Ge1 Ge 0.0000 0.0146(16) 0.0092(16) 0.010(2) Uani 0.50 2 d SP
Ge3 Ge 0.0000 0.7754(2) 0.2500 0.0094(5) Uani 1 4 d S
Ge2 Ge 0.0000 0.62053(15) 0.10863(11) 0.0103(4) Uani 1 2 d S

loop_
_atom_site_aniso_label
_atom_site_aniso_U_11
_atom_site_aniso_U_22
_atom_site_aniso_U_33
_atom_site_aniso_U_23
_atom_site_aniso_U_13
_atom_site_aniso_U_12
Er2 0.0081(5) 0.0074(5) 0.0092(5) 0.000 0.000 0.000
Er1 0.0085(4) 0.0089(4) 0.0077(4) 0.0005(3) 0.000 0.000
Ge1 0.0086(12) 0.006(7) 0.014(7) 0.004(4) 0.000 0.000
Ge3 0.0108(11) 0.0085(11) 0.0089(11) 0.000 0.000 0.000
Ge2 0.0124(9) 0.0096(8) 0.0090(8) -0.0002(7) 0.000 0.000

loop_
_atom_type_symbol
_atom_type_description
_atom_type_scat_dispersion_real
_atom_type_scat_dispersion_imag
_atom_type_scat_source
Ge Ge 0.1547 1.8001 'International Tables Vol C Tables 4.2.6.8 and 6.1.1.4'
Er Er -0.2586 4.9576 'International Tables Vol C Tables 4.2.6.8 and 6.1.1.4'

loop_
_geom_angle_atom_site_label_1
_geom_angle_atom_site_label_2
_geom_angle_atom_site_label_3
_geom_angle
_geom_angle_site_symmetry_1
_geom_angle_site_symmetry_3
Ge3 Er2 Ge2 105.47(4) 1_545 5_445
Ge3 Er2 Ge2 105.47(4) 1_545 5_545
Ge2 Er2 Ge2 86.21(5) 5_445 5_545
Ge3 Er2 Ge2 105.47(4) 1_545 14_546
Ge2 Er2 Ge2 149.06(7) 5_445 14_546
Ge2 Er2 Ge2 85.63(6) 5_545 14_546
Ge3 Er2 Ge2 105.47(4) 1_545 14_446
Ge2 Er2 Ge2 85.63(5) 5_445 14_446
Ge2 Er2 Ge2 149.06(7) 5_545 14_446
Ge2 Er2 Ge2 86.21(5) 14_546 14_446
Ge3 Er2 Ge3 140.31(3) 1_545 5_545
Ge2 Er2 Ge3 103.37(4) 5_445 5_545
Ge2 Er2 Ge3 50.08(4) 5_545 5_545
Ge2 Er2 Ge3 50.08(4) 14_546 5_545
Ge2 Er2 Ge3 103.37(4) 14_446 5_545
Ge3 Er2 Ge3 140.31(3) 1_545 5_445
Ge2 Er2 Ge3 50.08(4) 5_445 5_445
Ge2 Er2 Ge3 103.37(4) 5_545 5_445
Ge2 Er2 Ge3 103.37(4) 14_546 5_445
Ge2 Er2 Ge3 50.08(4) 14_446 5_445
Ge3 Er2 Ge3 79.38(6) 5_545 5_445
Ge3 Er2 Ge1 84.4(3) 1_545 .
Ge2 Er2 Ge1 49.44(14) 5_445 .
Ge2 Er2 Ge1 49.44(14) 5_545 .
Ge2 Er2 Ge1 134.63(9) 14_546 .
Ge2 Er2 Ge1 134.63(9) 14_446 .
Ge3 Er2 Ge1 94.3(2) 5_545 .
Ge3 Er2 Ge1 94.3(2) 5_445 .
Ge3 Er2 Ge1 84.4(3) 1_545 10_556
Ge2 Er2 Ge1 134.63(9) 5_445 10_556
Ge2 Er2 Ge1 134.63(9) 5_545 10_556
Ge2 Er2 Ge1 49.44(14) 14_546 10_556
Ge2 Er2 Ge1 49.44(14) 14_446 10_556
Ge3 Er2 Ge1 94.3(2) 5_545 10_556
Ge3 Er2 Ge1 94.3(2) 5_445 10_556
Ge1 Er2 Ge1 168.8(6) . 10_556
Ge3 Er2 Er1 144.292(19) 1_545 10_556
Ge2 Er2 Er1 100.37(4) 5_445 10_556
Ge2 Er2 Er1 100.37(4) 5_545 10_556
Ge2 Er2 Er1 52.18(3) 14_546 10_556
Ge2 Er2 Er1 52.18(3) 14_446 10_556
Ge3 Er2 Er1 51.33(3) 5_545 10_556
Ge3 Er2 Er1 51.33(3) 5_445 10_556
Ge1 Er2 Er1 131.3(3) . 10_556
Ge1 Er2 Er1 59.9(3) 10_556 10_556
Ge3 Er2 Er1 144.292(19) 1_545 .
Ge2 Er2 Er1 52.18(3) 5_445 .
Ge2 Er2 Er1 52.18(3) 5_545 .
Ge2 Er2 Er1 100.38(4) 14_546 .
Ge2 Er2 Er1 100.38(4) 14_446 .
Ge3 Er2 Er1 51.33(3) 5_545 .
Ge3 Er2 Er1 51.33(3) 5_445 .
Ge1 Er2 Er1 59.9(3) . .
Ge1 Er2 Er1 131.3(3) 10_556 .
Er1 Er2 Er1 71.42(4) 10_556 .
Ge3 Er2 Er1 52.363(19) 1_545 14_546
Ge2 Er2 Er1 157.74(4) 5_445 14_546
Ge2 Er2 Er1 100.87(3) 5_545 14_546
Ge2 Er2 Er1 53.15(4) 14_546 14_546
Ge2 Er2 Er1 97.88(4) 14_446 14_546
Ge3 Er2 Er1 97.21(3) 5_545 14_546
Ge3 Er2 Er1 144.510(17) 5_445 14_546
Ge1 Er2 Er1 121.2(2) . 14_546
Ge1 Er2 Er1 50.4(2) 10_556 14_546
Er1 Er2 Er1 99.05(3) 10_556 14_546
Er1 Er2 Er1 146.552(17) . 14_546
Ge2 Er1 Ge1 53.9(3) 9_565 13
Ge2 Er1 Ge1 53.9(3) 9_565 13_455
Ge1 Er1 Ge1 84.3(7) 13 13_455
Ge2 Er1 Ge2 100.50(4) 9_565 5_445
Ge1 Er1 Ge2 151.7(3) 13 5_445
Ge1 Er1 Ge2 89.0(3) 13_455 5_445
Ge2 Er1 Ge2 100.50(4) 9_565 5_545
Ge1 Er1 Ge2 89.0(3) 13 5_545
Ge1 Er1 Ge2 151.7(3) 13_455 5_545
Ge2 Er1 Ge2 84.06(5) 5_445 5_545
Ge2 Er1 Ge3 137.847(17) 9_565 5_545
Ge1 Er1 Ge3 91.1(3) 13 5_545
Ge1 Er1 Ge3 156.2(2) 13_455 5_545
Ge2 Er1 Ge3 105.28(5) 5_445 5_545
Ge2 Er1 Ge3 50.91(5) 5_545 5_545
Ge2 Er1 Ge3 137.847(17) 9_565 5_445
Ge1 Er1 Ge3 156.2(2) 13 5_445
Ge1 Er1 Ge3 91.1(3) 13_455 5_445
Ge2 Er1 Ge3 50.91(5) 5_445 5_445
Ge2 Er1 Ge3 105.28(5) 5_545 5_445
Ge3 Er1 Ge3 83.79(4) 5_545 5_445
Ge2 Er1 Ge1 59.3(3) 9_565 5
Ge1 Er1 Ge1 7.6(4) 13 5
Ge1 Er1 Ge1 83.75(4) 13_455 5
Ge2 Er1 Ge1 158.8(3) 5_445 5
Ge2 Er1 Ge1 93.0(2) 5_545 5
Ge3 Er1 Ge1 88.7(4) 5_545 5
Ge3 Er1 Ge1 148.7(2) 5_445 5
Ge2 Er1 Ge1 59.3(3) 9_565 5_455
Ge1 Er1 Ge1 83.75(4) 13 5_455
Ge1 Er1 Ge1 7.6(4) 13_455 5_455
Ge2 Er1 Ge1 93.0(2) 5_445 5_455
Ge2 Er1 Ge1 158.8(3) 5_545 5_455
Ge3 Er1 Ge1 148.7(2) 5_545 5_455
Ge3 Er1 Ge1 88.7(4) 5_445 5_455
Ge1 Er1 Ge1 82.2(6) 5 5_455
Ge2 Er1 Ge2 83.05(5) 9_565 .
Ge1 Er1 Ge2 58.8(2) 13 .
Ge1 Er1 Ge2 58.8(2) 13_455 .
Ge2 Er1 Ge2 137.46(3) 5_445 .
Ge2 Er1 Ge2 137.46(3) 5_545 .
Ge3 Er1 Ge2 99.00(5) 5_545 .
Ge3 Er1 Ge2 99.00(5) 5_445 .
Ge1 Er1 Ge2 52.25(18) 5 .
Ge1 Er1 Ge2 52.25(18) 5_455 .
Ge2 Er1 Er2 135.71(4) 9_565 .
Ge1 Er1 Er2 137.4(3) 13 .
Ge1 Er1 Er2 137.4(3) 13_455 .
Ge2 Er1 Er2 50.71(3) 5_445 .
Ge2 Er1 Er2 50.71(3) 5_545 .
Ge3 Er1 Er2 54.72(4) 5_545 .
Ge3 Er1 Er2 54.72(4) 5_445 .
Ge1 Er1 Er2 138.8(3) 5 .
Ge1 Er1 Er2 138.8(3) 5_455 .
Ge2 Er1 Er2 141.24(4) . .
Ge2 Er1 Er2 117.72(3) 9_565 5
Ge1 Er1 Er2 66.2(3) 13 5
Ge1 Er1 Er2 108.7(2) 13_455 5
Ge2 Er1 Er2 141.42(4) 5_445 5
Ge2 Er1 Er2 93.43(4) 5_545 5
Ge3 Er1 Er2 48.88(5) 5_545 5
Ge3 Er1 Er2 93.57(4) 5_445 5
Ge1 Er1 Er2 59.6(3) 5 5
Ge1 Er1 Er2 101.67(18) 5_455 5
Ge2 Er1 Er2 50.16(3) . 5
Er2 Er1 Er2 99.05(3) . 5
Ge2 Ge1 Ge2 96.4(4) 5_545 5_445
Ge2 Ge1 Er1 62.3(2) 5_545 13
Ge2 Ge1 Er1 122.4(6) 5_445 13
Ge2 Ge1 Er1 122.4(6) 5_545 13_455
Ge2 Ge1 Er1 62.3(2) 5_445 13_455
Er1 Ge1 Er1 84.3(7) 13 13_455
Ge2 Ge1 Er1 122.8(9) 5_545 5_445
Ge2 Ge1 Er1 64.0(3) 5_445 5_445
Er1 Ge1 Er1 172.4(4) 13 5_445
Er1 Ge1 Er1 96.25(4) 13_455 5_445
Ge2 Ge1 Er1 64.0(3) 5_545 5_545
Ge2 Ge1 Er1 122.8(9) 5_445 5_545
Er1 Ge1 Er1 96.25(4) 13 5_545
Er1 Ge1 Er1 172.4(4) 13_455 5_545
Er1 Ge1 Er1 82.2(6) 5_445 5_545
Ge2 Ge1 Er2 56.0(3) 5_545 .
Ge2 Ge1 Er2 56.0(3) 5_445 .
Er1 Ge1 Er2 116.5(3) 13 .
Er1 Ge1 Er2 116.5(3) 13_455 .
Er1 Ge1 Er2 70.0(5) 5_445 .
Er1 Ge1 Er2 70.0(5) 5_545 .
Ge2 Ge3 Ge2 101.37(11) . 10_556
Ge2 Ge3 Er2 129.32(5) . 1_565
Ge2 Ge3 Er2 129.31(5) 10_556 1_565
Ge2 Ge3 Er1 132.79(5) . 14_556
Ge2 Ge3 Er1 64.39(3) 10_556 14_556
Er2 Ge3 Er1 78.76(4) 1_565 14_556
Ge2 Ge3 Er1 132.79(5) . 14_456
Ge2 Ge3 Er1 64.39(3) 10_556 14_456
Er2 Ge3 Er1 78.76(4) 1_565 14_456
Er1 Ge3 Er1 83.79(4) 14_556 14_456
Ge2 Ge3 Er1 64.39(3) . 5_455
Ge2 Ge3 Er1 132.79(5) 10_556 5_455
Er2 Ge3 Er1 78.76(4) 1_565 5_455
Er1 Ge3 Er1 157.52(9) 14_556 5_455
Er1 Ge3 Er1 91.85(4) 14_456 5_455
Ge2 Ge3 Er1 64.39(3) . 5
Ge2 Ge3 Er1 132.79(5) 10_556 5
Er2 Ge3 Er1 78.76(4) 1_565 5
Er1 Ge3 Er1 91.85(4) 14_556 5
Er1 Ge3 Er1 157.52(9) 14_456 5
Er1 Ge3 Er1 83.79(4) 5_455 5
Ge2 Ge3 Er2 60.82(5) . 5_455
Ge2 Ge3 Er2 60.82(5) 10_556 5_455
Er2 Ge3 Er2 140.31(3) 1_565 5_455
Er1 Ge3 Er2 125.20(5) 14_556 5_455
Er1 Ge3 Er2 73.95(3) 14_456 5_455
Er1 Ge3 Er2 73.95(3) 5_455 5_455
Er1 Ge3 Er2 125.20(5) 5 5_455
Ge2 Ge3 Er2 60.82(5) . 5
Ge2 Ge3 Er2 60.82(5) 10_556 5
Er2 Ge3 Er2 140.31(3) 1_565 5
Er1 Ge3 Er2 73.95(3) 14_556 5
Er1 Ge3 Er2 125.20(5) 14_456 5
Er1 Ge3 Er2 125.20(5) 5_455 5
Er1 Ge3 Er2 73.95(3) 5 5
Er2 Ge3 Er2 79.39(6) 5_455 5
Ge3 Ge2 Ge1 131.79(19) . 5_455
Ge3 Ge2 Ge1 131.79(19) . 5
Ge1 Ge2 Ge1 96.4(4) 5_455 5
Ge3 Ge2 Er2 69.09(5) . 5
Ge1 Ge2 Er2 138.8(5) 5_455 5
Ge1 Ge2 Er2 74.6(4) 5 5
Ge3 Ge2 Er2 69.09(5) . 5_455
Ge1 Ge2 Er2 74.6(4) 5_455 5_455
Ge1 Ge2 Er2 138.8(5) 5 5_455
Er2 Ge2 Er2 86.21(5) 5 5_455
Ge3 Ge2 Er1 130.68(7) . 9_565
Ge1 Ge2 Er1 63.8(5) 5_455 9_565
Ge1 Ge2 Er1 63.8(5) 5 9_565
Er2 Ge2 Er1 135.70(3) 5 9_565
Er2 Ge2 Er1 135.70(3) 5_455 9_565
Ge3 Ge2 Er1 64.71(5) . 5
Ge1 Ge2 Er1 141.1(5) 5_455 5
Ge1 Ge2 Er1 77.3(3) 5 5
Er2 Ge2 Er1 77.12(3) 5 5
Er2 Ge2 Er1 133.80(6) 5_455 5
Er1 Ge2 Er1 79.50(4) 9_565 5
Ge3 Ge2 Er1 64.71(5) . 5_455
Ge1 Ge2 Er1 77.3(3) 5_455 5_455
Ge1 Ge2 Er1 141.1(5) 5 5_455
Er2 Ge2 Er1 133.80(6) 5 5_455
Er2 Ge2 Er1 77.12(3) 5_455 5_455
Er1 Ge2 Er1 79.50(4) 9_565 5_455
Er1 Ge2 Er1 84.06(5) 5 5_455
Ge3 Ge2 Er1 132.37(7) . .
Ge1 Ge2 Er1 63.7(4) 5_455 .
Ge1 Ge2 Er1 63.7(4) 5 .
Er2 Ge2 Er1 76.70(4) 5 .
Er2 Ge2 Er1 76.70(4) 5_455 .
Er1 Ge2 Er1 96.95(5) 9_565 .
Er1 Ge2 Er1 137.46(3) 5 .
Er1 Ge2 Er1 137.46(3) 5_455 .

loop_
_geom_bond_atom_site_label_1
_geom_bond_atom_site_label_2
_geom_bond_distance
_geom_bond_site_symmetry_2
Er2 Ge3 2.850(3) 1_545
Er2 Ge2 2.9276(13) 5_445
Er2 Ge2 2.9276(13) 5_545
Er2 Ge2 2.9276(13) 14_546
Er2 Ge2 2.9276(13) 14_446
Er2 Ge3 3.132(2) 5_545
Er2 Ge3 3.132(2) 5_445
Er2 Ge1 3.40(2) .
Er2 Ge1 3.41(2) 10_556
Er2 Er1 3.6876(14) 10_556
Er2 Er1 3.6876(14) .
Er2 Er1 3.7107(11) 14_546
Er1 Ge2 2.940(2) 9_565
Er1 Ge1 2.980(19) 13
Er1 Ge1 2.980(19) 13_455
Er1 Ge2 2.9880(15) 5_445
Er1 Ge2 2.9880(15) 5_545
Er1 Ge3 2.9960(10) 5_545
Er1 Ge3 2.9960(10) 5_445
Er1 Ge1 3.044(18) 5
Er1 Ge1 3.044(18) 5_455
Er1 Ge2 3.051(2) .
Er1 Er2 3.7107(11) 5
Ge1 Ge2 2.684(8) 5_545
Ge1 Ge2 2.684(8) 5_445
Ge1 Er1 2.980(19) 13
Ge1 Er1 2.980(19) 13_455
Ge1 Er1 3.044(18) 5_445
Ge1 Er1 3.044(18) 5_545
Ge3 Ge2 2.572(2) .
Ge3 Ge2 2.572(2) 10_556
Ge3 Er2 2.850(3) 1_565
Ge3 Er1 2.9959(10) 14_556
Ge3 Er1 2.9959(10) 14_456
Ge3 Er1 2.9960(10) 5_455
Ge3 Er1 2.9960(10) 5
Ge3 Er2 3.132(2) 5_455
Ge3 Er2 3.132(2) 5
Ge2 Ge1 2.684(8) 5_455
Ge2 Ge1 2.684(8) 5
Ge2 Er2 2.9276(13) 5
Ge2 Er2 2.9276(13) 5_455
Ge2 Er1 2.940(2) 9_565
Ge2 Er1 2.9880(15) 5
Ge2 Er1 2.9880(15) 5_455
